data_2208109
loop_
_publ_author_name
'Li, Xin-Fa'
'Liu, Dong-Sheng'
'Luo, Qiu-Yan'
'Huang, Chang-Cang'

_publ_section_title
;
 Ethylenediammonium bis(trihydrogen 1,2,4,5-benzenetetracarboxylate)
 dihydrate
;
_journal_coeditor_code KP6074
_journal_issue 2
_journal_name_full 'Acta Crystallographica Section E'
_journal_page_first o460
_journal_page_last o462
_journal_paper_doi 10.1107/S1600536805042741
_journal_volume 62
_journal_year 2006
_chemical_formula_iupac 'C2 H10 N2 2+ , 2C10 H5 O8 - , 2H2 O1'
_chemical_formula_moiety 'C2 H10 N2 2+ , 2C10 H5 O8 - , 2H2 O1'
_chemical_formula_sum 'C22 H24 N2 O18'
_chemical_formula_weight 604.44
_chemical_name_systematic
;
Ethylenediammonium bis(trihydrogen 1,2,4,5-benzenetetracarboxylate) dihydrate
;
_space_group_IT_number 2
_symmetry_cell_setting triclinic
_symmetry_space_group_name_Hall '-P 1'
_symmetry_space_group_name_H-M 'P -1'
_atom_sites_solution_hydrogens difmap
_atom_sites_solution_primary direct
_atom_sites_solution_secondary difmap
_audit_creation_method SHELXL97
_cell_angle_alpha 83.500(10)
_cell_angle_beta 77.178(13)
_cell_angle_gamma 72.395(10)
_cell_formula_units_Z 1
_cell_length_a 8.118(2)
_cell_length_b 8.2266(17)
_cell_length_c 9.596(3)
_cell_measurement_reflns_used 2246
_cell_measurement_temperature 293(2)
_cell_measurement_theta_max 27.44
_cell_measurement_theta_min 2.61
_cell_volume 594.9(3)
_computing_cell_refinement 'RAPID AUTO'
_computing_data_collection 'RAPID AUTO (Rigaku, 1998)'
_computing_data_reduction 'RAPID AUTO'
_computing_molecular_graphics 'SHELXTL/PC (Sheldrick, 1993)'
_computing_publication_material 'SHELXL97/2 (Sheldrick,1997)'
_computing_structure_refinement 'SHELXL97 (Sheldrick, 1997)'
_computing_structure_solution 'SHELXS97 (Sheldrick, 1997)'
_diffrn_ambient_temperature 293(2)
_diffrn_measured_fraction_theta_full 0.907
_diffrn_measured_fraction_theta_max 0.907
_diffrn_measurement_device_type 'Rigaku R-AXIS RAPID'
_diffrn_measurement_method Oscillation
_diffrn_radiation_monochromator graphite
_diffrn_radiation_source 'rotor target'
_diffrn_radiation_type MoK\a
_diffrn_radiation_wavelength 0.71069
_diffrn_reflns_av_R_equivalents 0.0332
_diffrn_reflns_av_sigmaI/netI 0.0224
_diffrn_reflns_limit_h_max 9
_diffrn_reflns_limit_h_min -10
_diffrn_reflns_limit_k_max 10
_diffrn_reflns_limit_k_min -10
_diffrn_reflns_limit_l_max 12
_diffrn_reflns_limit_l_min -12
_diffrn_reflns_number 4366
_diffrn_reflns_theta_full 27.48
_diffrn_reflns_theta_max 27.48
_diffrn_reflns_theta_min 2.60
_diffrn_standards_decay_% 0
_diffrn_standards_number 0
_exptl_absorpt_coefficient_mu 0.150
_exptl_absorpt_correction_type none
_exptl_crystal_colour Colourless
_exptl_crystal_density_diffrn 1.687
_exptl_crystal_density_method 'not measured'
_exptl_crystal_description block
_exptl_crystal_F_000 314
_exptl_crystal_size_max 0.35
_exptl_crystal_size_mid 0.35
_exptl_crystal_size_min 0.32
_refine_diff_density_max 0.608
_refine_diff_density_min -0.597
_refine_ls_extinction_method none
_refine_ls_goodness_of_fit_ref 1.013
_refine_ls_hydrogen_treatment refall
_refine_ls_matrix_type full
_refine_ls_number_parameters 238
_refine_ls_number_reflns 2484
_refine_ls_number_restraints 1
_refine_ls_restrained_S_all 1.013
_refine_ls_R_factor_all 0.0780
_refine_ls_R_factor_gt 0.0554
_refine_ls_shift/su_max 0.000
_refine_ls_shift/su_mean 0.000
_refine_ls_structure_factor_coef Fsqd
_refine_ls_weighting_details 'calc w = 1/[\s^2^(Fo^2^)+(0.0722P)^2^+2.3708P] where P=(Fo^2^+2Fc^2^)/3'
_refine_ls_weighting_scheme calc
_refine_ls_wR_factor_gt 0.1519
_refine_ls_wR_factor_ref 0.1999
_reflns_number_gt 2074
_reflns_number_total 2484
_reflns_threshold_expression I>2\s(I)
_cod_data_source_file kp6074.cif
_cod_data_source_block I
_cod_depositor_comments
;
The following automatic conversions were performed:
'_symmetry_cell_setting' value 'Triclinic' changed to 'triclinic'
according to '/home/saulius/struct/CIF-dictionaries/cif_core.dic'
dictionary named 'cif_core.dic' version 2.4.1 from 2010-06-29.

Automatic conversion script
Id: cif_fix_enum 1527 2010-12-29 10:47:43Z saulius 

The following automatic conversions were performed:

'_symmetry_cell_setting' value 'Triclinic' changed to 'triclinic'
according to /home/saulius/struct/CIF-dictionaries/cif_core.dic
dictionary named 'cif_core.dic' version 2.4.1 from 2010-06-29.

Automatic conversion script
Id: cif_fix_values 1715 2011-07-08 13:25:40Z adriana 
;
_cod_original_cell_volume 594.9(2)
_cod_database_code 2208109
_cod_database_fobs_code 2208109

loop_
_symmetry_equiv_pos_as_xyz
'x, y, z'
'-x, -y, -z'

loop_
_atom_site_label
_atom_site_fract_x
_atom_site_fract_y
_atom_site_fract_z
_atom_site_U_iso_or_equiv
_atom_site_adp_type
_atom_site_calc_flag
_atom_site_occupancy
_atom_site_type_symbol
O5 0.1685(3) 0.5467(3) 0.0613(3) 0.0324(6) Uani d 1 O
O4 0.4565(3) 0.2125(4) 0.4121(2) 0.0297(6) Uani d 1 O
O7 0.4551(4) 0.1883(3) -0.3199(3) 0.0297(6) Uani d 1 O
O1 0.9117(3) -0.1961(3) -0.0030(3) 0.0328(6) Uani d 1 O
O6 0.2586(4) 0.5046(3) -0.1700(3) 0.0332(6) Uani d 1 O
O3 0.7459(3) 0.1156(4) 0.3598(3) 0.0311(6) Uani d 1 O
O2 0.9242(3) -0.1065(4) 0.1980(3) 0.0328(6) Uani d 1 O
O8 0.6372(4) 0.3513(4) -0.3435(3) 0.0358(7) Uani d 1 O
O9 0.8316(4) -0.0926(4) 0.6035(4) 0.0408(7) Uani d 1 O
N1 1.1091(4) -0.3843(4) 0.5920(3) 0.0281(7) Uani d 1 N
H301 0.734(7) -0.131(7) 0.617(6) 0.046(14) Uiso d 1 H
H205 1.124(6) -0.629(6) 0.559(5) 0.036(12) Uiso d 1 H
H106 0.760(5) 0.022(5) -0.146(4) 0.025(10) Uiso d 1 H
H101 0.859(7) -0.010(7) 0.267(6) 0.048(14) Uiso d 1 H
H103 0.372(6) 0.370(6) 0.206(5) 0.032(11) Uiso d 1 H
H204 0.942(7) -0.533(7) 0.650(6) 0.048(14) Uiso d 1 H
H107 0.470(6) 0.199(6) -0.421(5) 0.035(12) Uiso d 1 H
H105 0.084(9) 0.630(9) 0.024(7) 0.09(2) Uiso d 1 H
H201 1.154(8) -0.408(7) 0.688(6) 0.061(16) Uiso d 1 H
H203 1.213(8) -0.384(7) 0.516(6) 0.062(16) Uiso d 1 H
H202 1.026(8) -0.269(8) 0.612(6) 0.059(16) Uiso d 1 H
H302 0.824(11) -0.014(11) 0.558(9) 0.10(3) Uiso d 1 H
C1 0.7031(4) 0.0632(4) 0.0656(3) 0.0199(6) Uani d 1 C
C2 0.5862(4) 0.1676(4) 0.1699(3) 0.0184(6) Uani d 1 C
C3 0.4467(4) 0.2961(4) 0.1306(3) 0.0201(6) Uani d 1 C
C4 0.4245(4) 0.3285(4) -0.0091(3) 0.0192(6) Uani d 1 C
C5 0.5456(4) 0.2309(4) -0.1147(3) 0.0178(6) Uani d 1 C
C6 0.6800(4) 0.0963(4) -0.0756(3) 0.0205(6) Uani d 1 C
C7 0.8542(4) -0.0901(4) 0.0883(4) 0.0220(7) Uani d 1 C
C8 0.5976(4) 0.1621(4) 0.3257(3) 0.0219(7) Uani d 1 C
C9 0.2745(4) 0.4685(4) -0.0479(3) 0.0207(6) Uani d 1 C
C10 0.5470(4) 0.2663(4) -0.2716(3) 0.0213(6) Uani d 1 C
C11 1.0330(5) -0.5197(5) 0.5689(4) 0.0272(7) Uani d 1 C

loop_
_atom_site_aniso_label
_atom_site_aniso_U_11
_atom_site_aniso_U_22
_atom_site_aniso_U_33
_atom_site_aniso_U_12
_atom_site_aniso_U_13
_atom_site_aniso_U_23
O5 0.0288(13) 0.0301(13) 0.0250(13) 0.0122(11) -0.0049(10) -0.0056(10)
O4 0.0308(13) 0.0430(15) 0.0141(11) -0.0052(11) -0.0079(9) -0.0042(10)
O7 0.0372(14) 0.0373(14) 0.0179(12) -0.0148(11) -0.0076(10) 0.0008(10)
O1 0.0281(13) 0.0266(13) 0.0356(15) 0.0064(10) -0.0077(11) -0.0061(11)
O6 0.0342(14) 0.0337(14) 0.0229(13) 0.0053(11) -0.0109(10) 0.0029(10)
O3 0.0280(13) 0.0405(15) 0.0252(13) -0.0046(11) -0.0131(10) -0.0019(11)
O2 0.0256(12) 0.0359(14) 0.0319(14) 0.0040(11) -0.0140(10) -0.0002(11)
O8 0.0438(16) 0.0467(17) 0.0208(13) -0.0230(13) -0.0037(11) 0.0047(11)
O9 0.0371(16) 0.0384(17) 0.0411(17) -0.0023(13) -0.0096(13) 0.0021(14)
N1 0.0307(15) 0.0366(17) 0.0221(15) -0.0135(14) -0.0113(12) 0.0005(13)
C1 0.0161(13) 0.0204(15) 0.0218(15) -0.0042(11) -0.0029(11) -0.0004(12)
C2 0.0196(14) 0.0194(14) 0.0157(14) -0.0046(11) -0.0053(11) 0.0017(11)
C3 0.0204(14) 0.0188(14) 0.0186(15) -0.0026(12) -0.0018(11) -0.0023(12)
C4 0.0197(14) 0.0184(14) 0.0177(15) -0.0032(11) -0.0021(11) -0.0022(11)
C5 0.0205(14) 0.0189(14) 0.0152(14) -0.0060(11) -0.0039(11) -0.0038(11)
C6 0.0195(14) 0.0182(14) 0.0200(15) -0.0017(12) -0.0009(12) -0.0021(12)
C7 0.0173(14) 0.0231(16) 0.0237(16) -0.0034(12) -0.0053(12) 0.0021(12)
C8 0.0289(16) 0.0221(15) 0.0156(14) -0.0068(13) -0.0072(12) -0.0007(12)
C9 0.0211(14) 0.0202(15) 0.0197(15) -0.0034(12) -0.0046(12) -0.0020(12)
C10 0.0220(15) 0.0195(15) 0.0175(15) 0.0000(12) -0.0016(11) -0.0020(11)
C11 0.0310(18) 0.0309(18) 0.0222(18) -0.0098(15) -0.0103(14) 0.0011(14)

loop_
_atom_type_symbol
_atom_type_description
_atom_type_scat_dispersion_real
_atom_type_scat_dispersion_imag
_atom_type_scat_source
C C 0.0033 0.0016 'International Tables Vol C Tables 4.2.6.8 and 6.1.1.4'
H H 0.0000 0.0000 'International Tables Vol C Tables 4.2.6.8 and 6.1.1.4'
N N 0.0061 0.0033 'International Tables Vol C Tables 4.2.6.8 and 6.1.1.4'
O O 0.0106 0.0060 'International Tables Vol C Tables 4.2.6.8 and 6.1.1.4'

loop_
_geom_angle_atom_site_label_1
_geom_angle_atom_site_label_2
_geom_angle_atom_site_label_3
_geom_angle_site_symmetry_1
_geom_angle_site_symmetry_3
_geom_angle
_geom_angle_publ_flag
C9 O5 H105 . . 105(4) n
C10 O7 H107 . . 113(3) n
C8 O3 H101 . . 108(2) n
C7 O2 H101 . . 112(3) n
H301 O9 H302 . . 113(7) n
C11 N1 H201 . . 111(3) n
C11 N1 H203 . . 110(4) n
H201 N1 H203 . . 107(5) n
C11 N1 H202 . . 117(3) n
H201 N1 H202 . . 97(4) n
H203 N1 H202 . . 114(5) n
C2 C1 C6 . . 118.7(3) n
C2 C1 C7 . . 126.6(3) n
C6 C1 C7 . . 114.6(3) n
C3 C2 C1 . . 118.6(3) n
C3 C2 C8 . . 114.7(3) n
C1 C2 C8 . . 126.7(3) n
C4 C3 C2 . . 122.4(3) n
C4 C3 H103 . . 122(3) n
C2 C3 H103 . . 116(3) n
C3 C4 C5 . . 119.3(3) n
C3 C4 C9 . . 121.1(3) n
C5 C4 C9 . . 119.6(3) n
C4 C5 C6 . . 118.7(3) n
C4 C5 C10 . . 124.1(3) n
C6 C5 C10 . . 117.1(3) n
C5 C6 C1 . . 122.1(3) n
C5 C6 H106 . . 120(2) n
C1 C6 H106 . . 118(2) n
O1 C7 O2 . . 120.8(3) n
O1 C7 C1 . . 118.2(3) n
O2 C7 C1 . . 121.0(3) n
O4 C8 O3 . . 123.8(3) n
O4 C8 C2 . . 116.8(3) n
O3 C8 C2 . . 119.4(3) n
O6 C9 O5 . . 124.7(3) n
O6 C9 C4 . . 121.9(3) n
O5 C9 C4 . . 113.3(3) n
O8 C10 O7 . . 125.7(3) n
O8 C10 C5 . . 120.7(3) n
O7 C10 C5 . . 113.5(3) n
N1 C11 C11 . 2_746 109.7(4) n
N1 C11 H205 . . 110(3) n
C11 C11 H205 2_746 . 107(3) n
N1 C11 H204 . . 111(3) n
C11 C11 H204 2_746 . 112(3) n
H205 C11 H204 . . 107(4) n

loop_
_geom_bond_atom_site_label_1
_geom_bond_atom_site_label_2
_geom_bond_site_symmetry_2
_geom_bond_distance
_geom_bond_publ_flag
O5 C9 . 1.292(4) y
O5 H105 . 0.92(7) n
O4 C8 . 1.241(4) y
O7 C10 . 1.302(4) y
O7 H107 . 0.95(5) n
O1 C7 . 1.221(4) y
O6 C9 . 1.201(4) y
O3 C8 . 1.254(4) y
O3 H101 . 1.40(5) n
O2 C7 . 1.279(4) y
O2 H101 . 1.03(5) y
O8 C10 . 1.215(4) y
O9 H301 . 0.92(6) n
O9 H302 . 0.73(8) n
N1 C11 . 1.484(5) y
N1 H201 . 1.04(6) n
N1 H203 . 0.99(6) n
N1 H202 . 0.99(6) n
C1 C2 . 1.386(4) y
C1 C6 . 1.394(5) y
C1 C7 . 1.505(4) y
C2 C3 . 1.385(4) y
C2 C8 . 1.513(4) y
C3 C4 . 1.378(4) y
C3 H103 . 0.97(5) n
C4 C5 . 1.379(4) y
C4 C9 . 1.484(4) y
C5 C6 . 1.383(4) y
C5 C10 . 1.499(4) y
C6 H106 . 0.95(4) n
C11 C11 2_746 1.501(7) y
C11 H205 . 0.97(5) n
C11 H204 . 0.97(5) n

loop_
_geom_hbond_atom_site_label_D
_geom_hbond_atom_site_label_H
_geom_hbond_atom_site_label_A
_geom_hbond_site_symmetry_A
_geom_hbond_distance_DH
_geom_hbond_distance_HA
_geom_hbond_distance_DA
_geom_hbond_angle_DHA
O9 H301 O4 2_656 0.92(6) 1.94(6) 2.837(5) 164(5)
O2 H101 O3 . 1.03(5) 1.40(5) 2.427(4) 171(5)
O7 H107 O4 1_554 0.95(5) 1.62(5) 2.554(3) 169(4)
O5 H105 O1 1_465 0.92(7) 1.71(7) 2.610(3) 165(7)
N1 H201 O6 1_646 1.04(6) 1.74(6) 2.759(4) 166(5)
N1 H203 O8 2_755 0.99(6) 1.87(6) 2.831(4) 165(5)
N1 H202 O9 . 0.99(6) 1.80(6) 2.743(5) 156(5)
O9 H302 O3 . 0.73(8) 2.20(8) 2.825(4) 145(9)
